data_7226733
loop_
_publ_author_name
'Ovsyannikov, A. S.'
'Lang, M. N.'
'Ferlay, S.'
'Solovieva, S. E.'
'Antipin, I. S.'
'Konovalov, A. I.'
'Kyritsakas, N.'
'Hosseini, M. W.'

_publ_section_title
;
 Molecular tectonics: tetracarboxythiacalix[4]arene derivatives as tectons
 for the formation of hydrogen-bonded networks
;
_journal_issue 44
_journal_name_full CrystEngComm
_journal_page_first 8622
_journal_paper_doi 10.1039/C6CE02026G
_journal_volume 18
_journal_year 2016
_chemical_formula_moiety 'C56 H36 O12 S4, 2(C10 H20 N4)'
_chemical_formula_sum 'C76 H76 N8 O12 S4'
_chemical_formula_weight 1421.68
_space_group_crystal_system orthorhombic
_space_group_IT_number 19
_space_group_name_Hall 'P 2ac 2ab'
_space_group_name_H-M_alt 'P 21 21 21'
_symmetry_space_group_name_Hall 'P 2ac 2ab'
_symmetry_space_group_name_H-M 'P 21 21 21'
_atom_sites_solution_hydrogens geom
_audit_creation_method SHELXL-2014/6
_audit_update_record
;
2016-09-15 deposited with the CCDC.
2016-10-06 downloaded from the CCDC.
;
_cell_angle_alpha 90
_cell_angle_beta 90
_cell_angle_gamma 90
_cell_formula_units_Z 8
_cell_length_a 40.449(10)
_cell_length_b 10.2346(17)
_cell_length_c 33.844(8)
_cell_measurement_reflns_used 50000
_cell_measurement_temperature 173(2)
_cell_measurement_theta_max 25.
_cell_measurement_theta_min 2.5
_cell_volume 14011(5)
_computing_cell_refinement 'Bruker SAINT'
_computing_data_collection 'Bruker APEX2'
_computing_data_reduction 'Bruker SAINT'
_computing_molecular_graphics 'Bruker SHELXTL'
_computing_publication_material 'Bruker SHELXTL'
_computing_structure_refinement 'SHELXL-2014 (Sheldrick 2014)'
_computing_structure_solution 'SHELXS-97 (Sheldrick 2008)'
_diffrn_ambient_temperature 173(2)
_diffrn_measured_fraction_theta_full 0.993
_diffrn_measured_fraction_theta_max 0.982
_diffrn_measurement_device_type 'Bruker APEX-II CCD'
_diffrn_measurement_method '\f and \w scans'
_diffrn_radiation_type MoK\a
_diffrn_radiation_wavelength 0.71073
_diffrn_reflns_av_R_equivalents 0.1215
_diffrn_reflns_av_unetI/netI 0.2512
_diffrn_reflns_Laue_measured_fraction_full 0.993
_diffrn_reflns_Laue_measured_fraction_max 0.982
_diffrn_reflns_limit_h_max 51
_diffrn_reflns_limit_h_min -51
_diffrn_reflns_limit_k_max 12
_diffrn_reflns_limit_k_min -11
_diffrn_reflns_limit_l_max 43
_diffrn_reflns_limit_l_min -43
_diffrn_reflns_number 54087
_diffrn_reflns_point_group_measured_fraction_full 0.989
_diffrn_reflns_point_group_measured_fraction_max 0.970
_diffrn_reflns_theta_full 25.242
_diffrn_reflns_theta_max 27.489
_diffrn_reflns_theta_min 1.203
_exptl_absorpt_coefficient_mu 0.205
_exptl_absorpt_correction_T_max 0.989
_exptl_absorpt_correction_T_min 0.982
_exptl_absorpt_correction_type multi-scan
_exptl_absorpt_process_details sadbs
_exptl_crystal_colour colorless
_exptl_crystal_density_diffrn 1.348
_exptl_crystal_density_meas ?
_exptl_crystal_description prism
_exptl_crystal_F_000 5984
_exptl_crystal_size_max 0.070
_exptl_crystal_size_mid 0.050
_exptl_crystal_size_min 0.050
_refine_diff_density_max 1.173
_refine_diff_density_min -0.705
_refine_diff_density_rms 0.084
_refine_ls_abs_structure_details
;
 Flack x determined using 3333 quotients [(I+)-(I-)]/[(I+)+(I-)]
 (Parsons, Flack and Wagner, Acta Cryst. B69 (2013) 249-259).
;
_refine_ls_abs_structure_Flack 0.51(5)
_refine_ls_extinction_method none
_refine_ls_goodness_of_fit_ref 1.026
_refine_ls_hydrogen_treatment constr
_refine_ls_matrix_type full
_refine_ls_number_parameters 1777
_refine_ls_number_reflns 31211
_refine_ls_number_restraints 4
_refine_ls_restrained_S_all 1.030
_refine_ls_R_factor_all 0.2248
_refine_ls_R_factor_gt 0.0887
_refine_ls_shift/su_max 0.000
_refine_ls_shift/su_mean 0.000
_refine_ls_structure_factor_coef Fsqd
_refine_ls_weighting_details 'w=1/[\s^2^(Fo^2^)+(0.0537P)^2^+0.8441P] where P=(Fo^2^+2Fc^2^)/3'
_refine_ls_weighting_scheme calc
_refine_ls_wR_factor_gt 0.1599
_refine_ls_wR_factor_ref 0.1925
_reflns_Friedel_coverage 0.820
_reflns_Friedel_fraction_full 0.984
_reflns_Friedel_fraction_max 0.957
_reflns_number_gt 11919
_reflns_number_total 31211
_reflns_threshold_expression 'I > 2\s(I)'
_cod_data_source_file c6ce02026g2.cif
_cod_data_source_block e3798n_a
_cod_depositor_comments
;
The following automatic conversions were performed:

'_exptl_crystal_density_meas' value 'none' was changed to '?' - the
value is perceived as not measured.

Automatic conversion script
Id: cif_fix_values 4268 2015-11-12 08:31:59Z antanas 

 Adding full bibliography for 7226728--7226735.cif.
;
_cod_database_code 7226733
_shelx_space_group_comment
;
The symmetry employed for this shelxl refinement is uniquely defined
by the following loop, which should always be used as a source of
symmetry information in preference to the above space-group names.
They are only intended as comments.
;
_shelx_estimated_absorpt_t_min 0.986
_shelx_estimated_absorpt_t_max 0.990
_shelxl_version_number 2014/6

loop_
_space_group_symop_operation_xyz
'x, y, z'
'-x+1/2, -y, z+1/2'
'-x, y+1/2, -z+1/2'
'x+1/2, -y+1/2, -z'

loop_
_atom_site_label
_atom_site_type_symbol
_atom_site_fract_x
_atom_site_fract_y
_atom_site_fract_z
_atom_site_U_iso_or_equiv
_atom_site_adp_type
_atom_site_occupancy
_atom_site_site_symmetry_order
_atom_site_calc_flag
_atom_site_refinement_flags_posn
_atom_site_refinement_flags_adp
S1 S 0.82619(8) 0.8053(3) 0.72833(7) 0.0487(8) Uani 1 1 d . .
C1 C 0.8442(3) 0.9510(10) 0.7087(3) 0.035(3) Uani 1 1 d D .
C2 C 0.8243(3) 1.0514(11) 0.6922(3) 0.036(3) Uani 1 1 d D .
C3 C 0.8375(3) 1.1715(11) 0.6829(3) 0.037(3) Uani 1 1 d . .
C4 C 0.8718(3) 1.1889(11) 0.6892(3) 0.049(3) Uani 1 1 d . .
H4 H 0.8820 1.2686 0.6815 0.059 Uiso 1 1 calc R U
C5 C 0.8906(3) 1.0924(14) 0.7064(3) 0.059(4) Uani 1 1 d . .
H5 H 0.9131 1.1097 0.7124 0.070 Uiso 1 1 calc R U
C6 C 0.8779(3) 0.9739(13) 0.7149(3) 0.051(3) Uani 1 1 d . .
H6 H 0.8917 0.9066 0.7250 0.061 Uiso 1 1 calc R U
O1 O 0.79110(16) 1.0269(7) 0.68475(17) 0.0357(18) Uani 1 1 d . .
C7 C 0.7671(2) 1.0770(11) 0.7125(3) 0.042(3) Uani 1 1 d . .
H7A H 0.7707 1.1718 0.7165 0.051 Uiso 1 1 calc R U
H7B H 0.7697 1.0327 0.7383 0.051 Uiso 1 1 calc R U
C8 C 0.7331(3) 1.0541(10) 0.6970(3) 0.036(3) Uani 1 1 d . .
C9 C 0.7272(2) 0.9819(9) 0.6633(3) 0.031(3) Uani 1 1 d . .
H9 H 0.7450 0.9444 0.6489 0.037 Uiso 1 1 calc R U
C10 C 0.6948(3) 0.9649(10) 0.6506(3) 0.040(3) Uani 1 1 d . .
H10 H 0.6910 0.9181 0.6268 0.048 Uiso 1 1 calc R U
C11 C 0.6685(3) 1.0119(9) 0.6707(3) 0.036(3) Uani 1 1 d . .
C12 C 0.6744(3) 1.0878(10) 0.7052(3) 0.045(3) Uani 1 1 d . .
H12 H 0.6565 1.1253 0.7195 0.053 Uiso 1 1 calc R U
C13 C 0.7070(3) 1.1060(11) 0.7178(3) 0.044(3) Uani 1 1 d . .
H13 H 0.7113 1.1550 0.7411 0.053 Uiso 1 1 calc R U
C14 C 0.6323(3) 0.9895(12) 0.6572(3) 0.046(3) Uani 1 1 d . .
O2 O 0.62929(18) 0.9014(8) 0.6316(2) 0.054(2) Uani 1 1 d . .
O3 O 0.6096(2) 1.0534(8) 0.6728(2) 0.062(2) Uani 1 1 d . .
S2 S 0.81538(7) 1.3042(3) 0.66432(7) 0.0398(7) Uani 1 1 d . .
C15 C 0.7923(2) 1.2377(9) 0.6236(3) 0.028(2) Uani 1 1 d . .
C16 C 0.8094(2) 1.1732(9) 0.5932(3) 0.026(2) Uani 1 1 d . .
C17 C 0.7907(2) 1.1316(9) 0.5606(3) 0.027(2) Uani 1 1 d . .
C18 C 0.7564(2) 1.1550(10) 0.5594(3) 0.034(3) Uani 1 1 d . .
H18 H 0.7437 1.1243 0.5377 0.041 Uiso 1 1 calc R U
C19 C 0.7412(3) 1.2216(10) 0.5895(3) 0.042(3) Uani 1 1 d . .
H19 H 0.7181 1.2377 0.5882 0.050 Uiso 1 1 calc R U
C20 C 0.7593(3) 1.2661(9) 0.6221(3) 0.034(3) Uani 1 1 d . .
H20 H 0.7490 1.3147 0.6425 0.041 Uiso 1 1 calc R U
O4 O 0.84170(16) 1.1450(6) 0.59521(18) 0.0314(17) Uani 1 1 d . .
C21 C 0.8633(2) 1.2493(10) 0.5805(3) 0.036(3) Uani 1 1 d . .
H21A H 0.8631 1.3242 0.5990 0.043 Uiso 1 1 calc R U
H21B H 0.8554 1.2800 0.5544 0.043 Uiso 1 1 calc R U
C22 C 0.8983(3) 1.1938(10) 0.5769(3) 0.029(2) Uani 1 1 d . .
C23 C 0.9080(3) 1.0833(11) 0.5960(3) 0.044(3) Uani 1 1 d . .
H23 H 0.8936 1.0437 0.6147 0.053 Uiso 1 1 calc R U
C24 C 0.9383(3) 1.0284(10) 0.5885(3) 0.045(3) Uani 1 1 d . .
H24 H 0.9443 0.9500 0.6017 0.054 Uiso 1 1 calc R U
C25 C 0.9603(2) 1.0849(10) 0.5621(3) 0.031(3) Uani 1 1 d . .
C26 C 0.9512(3) 1.2007(10) 0.5442(3) 0.037(3) Uani 1 1 d . .
H26 H 0.9664 1.2453 0.5277 0.045 Uiso 1 1 calc R U
C27 C 0.9192(2) 1.2536(10) 0.5504(3) 0.030(2) Uani 1 1 d . .
H27 H 0.9123 1.3293 0.5364 0.036 Uiso 1 1 calc R U
C28 C 0.9942(3) 1.0260(13) 0.5553(4) 0.051(3) Uani 1 1 d . .
O5 O 0.9956(3) 0.9096(10) 0.5593(5) 0.183(8) Uani 1 1 d . .
O6 O 1.01680(19) 1.0996(8) 0.5467(2) 0.062(3) Uani 1 1 d . .
S3 S 0.81005(7) 1.0641(3) 0.51790(7) 0.0379(7) Uani 1 1 d . .
C29 C 0.8342(2) 0.9281(9) 0.5343(3) 0.025(2) Uani 1 1 d . .
C30 C 0.8196(2) 0.8204(9) 0.5504(3) 0.026(2) Uani 1 1 d . .
C31 C 0.8400(3) 0.7139(11) 0.5609(3) 0.039(3) Uani 1 1 d . .
C32 C 0.8735(3) 0.7158(11) 0.5522(3) 0.044(3) Uani 1 1 d . .
H32 H 0.8868 0.6425 0.5587 0.052 Uiso 1 1 calc R U
C33 C 0.8877(3) 0.8236(13) 0.5342(3) 0.054(4) Uani 1 1 d . .
H33 H 0.9107 0.8242 0.5282 0.065 Uiso 1 1 calc R U
C34 C 0.8680(3) 0.9312(11) 0.5250(3) 0.037(3) Uani 1 1 d . .
H34 H 0.8773 1.0058 0.5126 0.044 Uiso 1 1 calc R U
O7 O 0.78665(16) 0.8123(6) 0.55812(17) 0.0332(17) Uani 1 1 d . .
C35 C 0.7698(2) 0.7572(11) 0.5249(3) 0.039(3) Uani 1 1 d . .
H35A H 0.7828 0.6827 0.5145 0.046 Uiso 1 1 calc R U
H35B H 0.7682 0.8237 0.5037 0.046 Uiso 1 1 calc R U
C36 C 0.7351(3) 0.7101(11) 0.5357(3) 0.039(3) Uani 1 1 d . .
C37 C 0.7263(3) 0.5804(11) 0.5325(3) 0.037(3) Uani 1 1 d . .
H37 H 0.7426 0.5185 0.5249 0.045 Uiso 1 1 calc R U
C38 C 0.6954(3) 0.5391(10) 0.5399(3) 0.040(3) Uani 1 1 d . .
H38 H 0.6907 0.4484 0.5380 0.048 Uiso 1 1 calc R U
C39 C 0.6704(3) 0.6231(10) 0.5500(3) 0.035(3) Uani 1 1 d . .
C40 C 0.6785(3) 0.7536(10) 0.5544(3) 0.041(3) Uani 1 1 d . .
H40 H 0.6619 0.8138 0.5623 0.049 Uiso 1 1 calc R U
C41 C 0.7101(3) 0.7983(11) 0.5478(3) 0.039(3) Uani 1 1 d . .
H41 H 0.7151 0.8882 0.5512 0.047 Uiso 1 1 calc R U
C42 C 0.6340(3) 0.5741(12) 0.5564(3) 0.033(3) Uani 1 1 d . .
O8 O 0.61186(19) 0.6597(7) 0.5508(2) 0.052(2) Uani 1 1 d . .
O9 O 0.63120(19) 0.4571(7) 0.5639(2) 0.055(2) Uani 1 1 d . .
S4 S 0.82301(8) 0.5688(3) 0.58121(8) 0.0468(8) Uani 1 1 d . .
C43 C 0.8038(2) 0.6316(8) 0.6240(3) 0.025(2) Uani 1 1 d . .
C44 C 0.8208(3) 0.6895(9) 0.6544(3) 0.030(2) Uani 1 1 d . .
C45 C 0.8045(2) 0.7352(9) 0.6880(2) 0.027(2) Uani 1 1 d . .
C46 C 0.7713(3) 0.7105(11) 0.6924(3) 0.046(3) Uani 1 1 d . .
H46 H 0.7601 0.7387 0.7156 0.055 Uiso 1 1 calc R U
C47 C 0.7541(3) 0.6446(11) 0.6631(3) 0.047(3) Uani 1 1 d . .
H47 H 0.7313 0.6251 0.6667 0.057 Uiso 1 1 calc R U
C48 C 0.7697(3) 0.6076(10) 0.6292(3) 0.038(3) Uani 1 1 d . .
H48 H 0.7575 0.5655 0.6088 0.046 Uiso 1 1 calc R U
O10 O 0.85471(17) 0.7088(6) 0.65140(19) 0.0361(18) Uani 1 1 d . .
C49 C 0.8715(3) 0.5966(11) 0.6674(4) 0.056(4) Uani 1 1 d . .
H49A H 0.8692 0.5224 0.6488 0.067 Uiso 1 1 calc R U
H49B H 0.8609 0.5714 0.6927 0.067 Uiso 1 1 calc R U
C50 C 0.9079(3) 0.6231(10) 0.6745(3) 0.043(3) Uani 1 1 d . .
C51 C 0.9271(3) 0.7037(12) 0.6507(4) 0.055(3) Uani 1 1 d . .
H51 H 0.9172 0.7536 0.6302 0.066 Uiso 1 1 calc R U
C52 C 0.9612(3) 0.7098(11) 0.6577(3) 0.049(3) Uani 1 1 d . .
H52 H 0.9744 0.7657 0.6418 0.059 Uiso 1 1 calc R U
C53 C 0.9761(3) 0.6371(11) 0.6870(3) 0.038(3) Uani 1 1 d . .
C54 C 0.9564(3) 0.5594(12) 0.7120(3) 0.048(3) Uani 1 1 d . .
H54 H 0.9663 0.5109 0.7328 0.058 Uiso 1 1 calc R U
C55 C 0.9216(3) 0.5539(12) 0.7059(3) 0.047(3) Uani 1 1 d . .
H55 H 0.9080 0.5038 0.7230 0.056 Uiso 1 1 calc R U
C56 C 1.0137(3) 0.6321(12) 0.6941(4) 0.047(3) Uani 1 1 d . .
O11 O 1.02408(18) 0.5515(9) 0.7177(2) 0.059(2) Uani 1 1 d . .
O12 O 1.03142(19) 0.7063(8) 0.6720(3) 0.061(2) Uani 1 1 d . .
S5 S 0.32699(9) 0.2632(3) 0.74628(8) 0.0552(9) Uani 1 1 d . .
C57 C 0.3045(3) 0.3303(10) 0.7055(3) 0.042(3) Uani 1 1 d . .
C58 C 0.3209(3) 0.3728(9) 0.6704(3) 0.029(2) Uani 1 1 d . .
C59 C 0.3025(2) 0.4283(9) 0.6410(3) 0.023(2) Uani 1 1 d . .
C60 C 0.2699(3) 0.4549(10) 0.6462(3) 0.043(3) Uani 1 1 d . .
H60 H 0.2580 0.4998 0.6262 0.051 Uiso 1 1 calc R U
C61 C 0.2537(3) 0.4165(12) 0.6809(4) 0.051(3) Uani 1 1 d . .
H61 H 0.2307 0.4323 0.6841 0.061 Uiso 1 1 calc R U
C62 C 0.2716(3) 0.3555(11) 0.7105(3) 0.046(3) Uani 1 1 d . .
H62 H 0.2609 0.3310 0.7344 0.055 Uiso 1 1 calc R U
O13 O 0.35507(17) 0.3531(6) 0.66789(18) 0.0341(18) Uani 1 1 d . .
C63 C 0.3712(3) 0.4640(10) 0.6837(4) 0.055(3) Uani 1 1 d . .
H63A H 0.3624 0.4811 0.7105 0.066 Uiso 1 1 calc R U
H63B H 0.3660 0.5408 0.6671 0.066 Uiso 1 1 calc R U
C64 C 0.4081(3) 0.4484(10) 0.6861(3) 0.039(3) Uani 1 1 d . .
C65 C 0.4254(3) 0.5175(12) 0.7156(3) 0.052(3) Uani 1 1 d . .
H65 H 0.4137 0.5653 0.7352 0.063 Uiso 1 1 calc R U
C66 C 0.4594(3) 0.5152(13) 0.7160(3) 0.054(4) Uani 1 1 d . .
H66 H 0.4707 0.5639 0.7357 0.064 Uiso 1 1 calc R U
C67 C 0.4781(3) 0.4457(11) 0.6890(3) 0.039(3) Uani 1 1 d . .
C68 C 0.4612(3) 0.3764(11) 0.6600(3) 0.051(3) Uani 1 1 d . .
H68 H 0.4733 0.3268 0.6412 0.061 Uiso 1 1 calc R U
C69 C 0.4267(3) 0.3784(11) 0.6580(3) 0.049(3) Uani 1 1 d . .
H69 H 0.4157 0.3321 0.6375 0.059 Uiso 1 1 calc R U
C70 C 0.5155(3) 0.4541(12) 0.6903(4) 0.045(3) Uani 1 1 d . .
O14 O 0.53184(19) 0.3810(9) 0.6679(2) 0.066(3) Uani 1 1 d . .
O15 O 0.52722(18) 0.5371(9) 0.7135(2) 0.058(2) Uani 1 1 d . .
S6 S 0.32178(8) 0.4862(3) 0.59721(7) 0.0416(8) Uani 1 1 d . .
C71 C 0.3391(3) 0.3401(10) 0.5769(3) 0.035(3) Uani 1 1 d . .
C72 C 0.3197(2) 0.2322(10) 0.5685(2) 0.028(2) Uani 1 1 d . .
C73 C 0.3348(3) 0.1238(11) 0.5496(3) 0.038(3) Uani 1 1 d . .
C74 C 0.3676(3) 0.1330(11) 0.5375(3) 0.038(3) Uani 1 1 d . .
H74 H 0.3775 0.0616 0.5240 0.046 Uiso 1 1 calc R U
C75 C 0.3857(3) 0.2430(10) 0.5447(3) 0.034(3) Uani 1 1 d . .
H75 H 0.4079 0.2487 0.5354 0.041 Uiso 1 1 calc R U
C76 C 0.3720(3) 0.3467(11) 0.5655(3) 0.040(3) Uani 1 1 d . .
H76 H 0.3850 0.4212 0.5719 0.048 Uiso 1 1 calc R U
O16 O 0.28760(16) 0.2356(7) 0.58033(17) 0.0349(18) Uani 1 1 d . .
C77 C 0.2630(2) 0.2310(10) 0.5484(3) 0.036(3) Uani 1 1 d . .
H77A H 0.2550 0.1404 0.5449 0.043 Uiso 1 1 calc R U
H77B H 0.2733 0.2598 0.5233 0.043 Uiso 1 1 calc R U
C78 C 0.2351(2) 0.3174(10) 0.5583(3) 0.028(2) Uani 1 1 d . .
C79 C 0.2334(3) 0.4476(10) 0.5458(3) 0.037(3) Uani 1 1 d . .
H79 H 0.2515 0.4856 0.5321 0.045 Uiso 1 1 calc R U
C80 C 0.2051(3) 0.5219(10) 0.5534(3) 0.039(3) Uani 1 1 d . .
H80 H 0.2042 0.6102 0.5449 0.046 Uiso 1 1 calc R U
C81 C 0.1786(3) 0.4694(10) 0.5729(3) 0.035(3) Uani 1 1 d . .
C82 C 0.1803(3) 0.3442(10) 0.5869(3) 0.040(3) Uani 1 1 d . .
H82 H 0.1625 0.3096 0.6019 0.048 Uiso 1 1 calc R U
C83 C 0.2083(3) 0.2664(10) 0.5794(3) 0.038(3) Uani 1 1 d . .
H83 H 0.2089 0.1788 0.5886 0.046 Uiso 1 1 calc R U
C84 C 0.1472(4) 0.5463(15) 0.5779(3) 0.060(4) Uani 1 1 d . .
O17 O 0.1484(2) 0.6701(10) 0.5733(3) 0.088(3) Uani 1 1 d . .
O18 O 0.12103(19) 0.4882(10) 0.5858(2) 0.067(3) Uani 1 1 d . .
S7 S 0.31166(7) -0.0164(3) 0.53503(7) 0.0366(7) Uani 1 1 d . .
C85 C 0.2919(2) -0.0800(8) 0.5777(3) 0.023(2) Uani 1 1 d . .
C86 C 0.3104(3) -0.1138(9) 0.6120(3) 0.029(2) Uani 1 1 d . .
C87 C 0.2938(3) -0.1764(9) 0.6435(3) 0.035(3) Uani 1 1 d . .
C88 C 0.2600(3) -0.2050(10) 0.6401(3) 0.038(3) Uani 1 1 d . .
H88 H 0.2488 -0.2470 0.6613 0.045 Uiso 1 1 calc R U
C89 C 0.2432(3) -0.1726(10) 0.6066(3) 0.046(3) Uani 1 1 d . .
H89 H 0.2204 -0.1942 0.6048 0.055 Uiso 1 1 calc R U
C90 C 0.2579(3) -0.1099(10) 0.5753(3) 0.041(3) Uani 1 1 d . .
H90 H 0.2455 -0.0872 0.5525 0.050 Uiso 1 1 calc R U
O19 O 0.34309(16) -0.0839(7) 0.61370(17) 0.0311(17) Uani 1 1 d . .
C91 C 0.3652(3) -0.1847(10) 0.6009(3) 0.039(3) Uani 1 1 d . .
H91A H 0.3555 -0.2323 0.5782 0.047 Uiso 1 1 calc R U
H91B H 0.3690 -0.2479 0.6225 0.047 Uiso 1 1 calc R U
C92 C 0.3976(3) -0.1226(10) 0.5888(3) 0.033(3) Uani 1 1 d . .
C93 C 0.4085(3) -0.0138(11) 0.6101(3) 0.047(3) Uani 1 1 d . .
H93 H 0.3968 0.0153 0.6328 0.056 Uiso 1 1 calc R U
C94 C 0.4365(3) 0.0504(10) 0.5974(3) 0.037(3) Uani 1 1 d . .
H94 H 0.4439 0.1258 0.6112 0.045 Uiso 1 1 calc R U
C95 C 0.4544(2) 0.0061(10) 0.5644(3) 0.035(3) Uani 1 1 d . .
C96 C 0.4438(3) -0.1011(9) 0.5448(3) 0.039(3) Uani 1 1 d . .
H96 H 0.4560 -0.1331 0.5228 0.047 Uiso 1 1 calc R U
C97 C 0.4150(2) -0.1649(10) 0.5567(3) 0.031(3) Uani 1 1 d . .
H97 H 0.4074 -0.2388 0.5424 0.037 Uiso 1 1 calc R U
C98 C 0.4850(3) 0.0845(13) 0.5515(3) 0.047(3) Uani 1 1 d . .
O20 O 0.4850(2) 0.2036(8) 0.5599(3) 0.068(3) Uani 1 1 d . .
O21 O 0.50683(19) 0.0216(8) 0.5330(2) 0.062(2) Uani 1 1 d . .
S8 S 0.31675(7) -0.2383(3) 0.68406(7) 0.0415(8) Uani 1 1 d . .
C99 C 0.3394(3) -0.1040(12) 0.7020(3) 0.043(3) Uani 1 1 d . .
C100 C 0.3255(3) 0.0160(10) 0.7114(3) 0.036(3) Uani 1 1 d . .
C101 C 0.3444(3) 0.1148(10) 0.7270(3) 0.040(3) Uani 1 1 d . .
C102 C 0.3783(4) 0.0949(14) 0.7329(3) 0.069(4) Uani 1 1 d . .
H102 H 0.3913 0.1637 0.7435 0.083 Uiso 1 1 calc R U
C103 C 0.3934(3) -0.0241(14) 0.7235(3) 0.057(4) Uani 1 1 d . .
H103 H 0.4164 -0.0365 0.7272 0.068 Uiso 1 1 calc R U
C104 C 0.3740(3) -0.1222(12) 0.7087(3) 0.046(3) Uani 1 1 d . .
H104 H 0.3837 -0.2044 0.7029 0.055 Uiso 1 1 calc R U
O22 O 0.29225(17) 0.0384(7) 0.70404(18) 0.0371(18) Uani 1 1 d . .
C105 C 0.2701(3) -0.0148(11) 0.7322(3) 0.044(3) Uani 1 1 d . .
H10A H 0.2737 0.0267 0.7583 0.053 Uiso 1 1 calc R U
H10B H 0.2740 -0.1099 0.7350 0.053 Uiso 1 1 calc R U
C106 C 0.2349(2) 0.0101(10) 0.7183(3) 0.032(3) Uani 1 1 d . .
C107 C 0.2280(3) 0.0851(10) 0.6853(3) 0.044(3) Uani 1 1 d . .
H107 H 0.2457 0.1195 0.6700 0.052 Uiso 1 1 calc R U
C108 C 0.1953(3) 0.1112(10) 0.6739(3) 0.038(3) Uani 1 1 d . .
H108 H 0.1910 0.1646 0.6515 0.046 Uiso 1 1 calc R U
C109 C 0.1702(3) 0.0615(10) 0.6944(3) 0.040(3) Uani 1 1 d . .
C110 C 0.1755(3) -0.0164(10) 0.7279(3) 0.041(3) Uani 1 1 d . .
H110 H 0.1574 -0.0514 0.7423 0.050 Uiso 1 1 calc R U
C111 C 0.2078(3) -0.0413(10) 0.7397(3) 0.042(3) Uani 1 1 d . .
H111 H 0.2117 -0.0935 0.7625 0.050 Uiso 1 1 calc R U
C112 C 0.1341(3) 0.0946(11) 0.6819(3) 0.046(3) Uani 1 1 d . .
O23 O 0.13172(19) 0.1864(7) 0.6579(2) 0.050(2) Uani 1 1 d . .
O24 O 0.1109(2) 0.0313(7) 0.6976(2) 0.059(2) Uani 1 1 d . .
C113 C 0.5415(3) 0.8518(14) 0.6831(3) 0.048(3) Uani 1 1 d . .
N1 N 0.5457(3) 0.9680(11) 0.6678(3) 0.061(3) Uani 1 1 d . .
H1 H 0.5659 0.9961 0.6630 0.073 Uiso 1 1 calc R U
C114 C 0.5174(3) 1.0522(13) 0.6587(4) 0.069(4) Uani 1 1 d . .
H11A H 0.5105 1.0386 0.6309 0.082 Uiso 1 1 calc R U
H11B H 0.5237 1.1450 0.6619 0.082 Uiso 1 1 calc R U
C115 C 0.4889(3) 1.0199(13) 0.6862(4) 0.073(5) Uani 1 1 d . .
H11C H 0.4945 1.0482 0.7133 0.088 Uiso 1 1 calc R U
H11D H 0.4690 1.0684 0.6777 0.088 Uiso 1 1 calc R U
C116 C 0.4817(3) 0.8766(15) 0.6861(4) 0.076(5) Uani 1 1 d . .
H11E H 0.4660 0.8559 0.7077 0.092 Uiso 1 1 calc R U
H11F H 0.4712 0.8519 0.6608 0.092 Uiso 1 1 calc R U
N2 N 0.5128(2) 0.8001(10) 0.6917(2) 0.050(3) Uani 1 1 d . .
H2 H 0.5119 0.7197 0.7007 0.060 Uiso 1 1 calc R U
C117 C 0.5727(3) 0.7641(11) 0.6899(3) 0.050(3) Uani 1 1 d . .
H11G H 0.5925 0.8190 0.6944 0.060 Uiso 1 1 calc R U
H11H H 0.5695 0.7069 0.7131 0.060 Uiso 1 1 calc R U
C118 C 0.5770(3) 0.6801(10) 0.6516(3) 0.040(3) Uani 1 1 d . .
H11I H 0.5564 0.6313 0.6460 0.048 Uiso 1 1 calc R U
H11J H 0.5817 0.7377 0.6288 0.048 Uiso 1 1 calc R U
C119 C 0.6049(3) 0.5868(12) 0.6574(3) 0.047(3) Uani 1 1 d . .
N3 N 0.5997(2) 0.4655(9) 0.6665(3) 0.049(3) Uani 1 1 d . .
H3 H 0.5792 0.4378 0.6682 0.059 Uiso 1 1 calc R U
C120 C 0.6261(3) 0.3739(13) 0.6740(4) 0.063(4) Uani 1 1 d . .
H12A H 0.6194 0.2868 0.6640 0.075 Uiso 1 1 calc R U
H12B H 0.6295 0.3666 0.7029 0.075 Uiso 1 1 calc R U
C121 C 0.6578(3) 0.4119(15) 0.6551(5) 0.096(5) Uani 1 1 d . .
H12C H 0.6571 0.3874 0.6268 0.115 Uiso 1 1 calc R U
H12D H 0.6760 0.3617 0.6676 0.115 Uiso 1 1 calc R U
C122 C 0.6656(3) 0.5557(12) 0.6582(3) 0.051(3) Uani 1 1 d . .
H12E H 0.6754 0.5741 0.6845 0.061 Uiso 1 1 calc R U
H12F H 0.6821 0.5795 0.6378 0.061 Uiso 1 1 calc R U
N4 N 0.6355(2) 0.6365(10) 0.6529(2) 0.050(3) Uani 1 1 d . .
H4A H 0.6377 0.7195 0.6466 0.060 Uiso 1 1 calc R U
C123 C 0.5322(3) 0.4843(9) 0.5487(3) 0.039(3) Uani 1 1 d . .
N5 N 0.5001(2) 0.4606(9) 0.5536(3) 0.049(3) Uani 1 1 d . .
H5A H 0.4930 0.3803 0.5499 0.058 Uiso 1 1 calc R U
C124 C 0.4762(3) 0.5597(11) 0.5647(3) 0.047(3) Uani 1 1 d . .
H12G H 0.4584 0.5203 0.5808 0.057 Uiso 1 1 calc R U
H12H H 0.4661 0.5983 0.5407 0.057 Uiso 1 1 calc R U
C125 C 0.4941(3) 0.6657(10) 0.5884(3) 0.050(3) Uani 1 1 d . .
H12I H 0.4790 0.7400 0.5934 0.060 Uiso 1 1 calc R U
H12J H 0.5014 0.6301 0.6142 0.060 Uiso 1 1 calc R U
C126 C 0.5235(3) 0.7105(11) 0.5648(3) 0.056(4) Uani 1 1 d . .
H12K H 0.5157 0.7560 0.5407 0.067 Uiso 1 1 calc R U
H12L H 0.5364 0.7735 0.5807 0.067 Uiso 1 1 calc R U
N6 N 0.5445(2) 0.6016(9) 0.5536(2) 0.042(2) Uani 1 1 d . .
H6A H 0.5658 0.6147 0.5499 0.050 Uiso 1 1 calc R U
C127 C 0.5553(3) 0.3735(10) 0.5383(3) 0.041(3) Uani 1 1 d . .
H12M H 0.5762 0.4095 0.5275 0.049 Uiso 1 1 calc R U
H12N H 0.5450 0.3182 0.5177 0.049 Uiso 1 1 calc R U
C128 C 0.5629(3) 0.2904(10) 0.5748(3) 0.045(3) Uani 1 1 d . .
H12O H 0.5739 0.3444 0.5952 0.054 Uiso 1 1 calc R U
H12P H 0.5421 0.2557 0.5861 0.054 Uiso 1 1 calc R U
C129 C 0.5850(3) 0.1798(12) 0.5629(3) 0.038(3) Uani 1 1 d . .
N7 N 0.6172(2) 0.1968(9) 0.5614(2) 0.046(2) Uani 1 1 d . .
H7 H 0.6252 0.2710 0.5703 0.055 Uiso 1 1 calc R U
C130 C 0.6409(3) 0.0993(11) 0.5456(3) 0.048(3) Uani 1 1 d . .
H13A H 0.6510 0.0496 0.5676 0.057 Uiso 1 1 calc R U
H13B H 0.6587 0.1439 0.5308 0.057 Uiso 1 1 calc R U
C131 C 0.6224(3) 0.0079(11) 0.5187(3) 0.052(3) Uani 1 1 d . .
H13C H 0.6161 0.0545 0.4942 0.062 Uiso 1 1 calc R U
H13D H 0.6368 -0.0663 0.5113 0.062 Uiso 1 1 calc R U
C132 C 0.5919(3) -0.0428(10) 0.5389(3) 0.046(3) Uani 1 1 d . .
H13E H 0.5788 -0.0965 0.5203 0.055 Uiso 1 1 calc R U
H13F H 0.5982 -0.0981 0.5617 0.055 Uiso 1 1 calc R U
N8 N 0.5721(2) 0.0691(9) 0.5525(3) 0.049(3) Uani 1 1 d . .
H8 H 0.5505 0.0605 0.5537 0.059 Uiso 1 1 calc R U
C133 C 0.0406(3) 0.2358(11) 0.6969(3) 0.042(3) Uani 1 1 d . .
N9 N 0.0465(2) 0.1169(9) 0.6850(3) 0.054(3) Uani 1 1 d . .
H9A H 0.0670 0.0885 0.6850 0.064 Uiso 1 1 calc R U
C134 C 0.0201(3) 0.0277(13) 0.6713(5) 0.082(3) Uani 1 1 d . .
H13G H 0.0220 0.0140 0.6424 0.099 Uiso 1 1 calc R U
H13H H 0.0223 -0.0581 0.6846 0.099 Uiso 1 1 calc R U
C135 C -0.0103(3) 0.0843(13) 0.6804(5) 0.082(3) Uani 1 1 d . .
H13I H -0.0251 0.0573 0.6586 0.099 Uiso 1 1 calc R U
H13J H -0.0181 0.0358 0.7040 0.099 Uiso 1 1 calc R U
C136 C -0.0189(3) 0.2140(13) 0.6879(5) 0.082(3) Uani 1 1 d . .
H13K H -0.0348 0.2187 0.7102 0.099 Uiso 1 1 calc R U
H13L H -0.0293 0.2533 0.6643 0.099 Uiso 1 1 calc R U
N10 N 0.0119(2) 0.2850(10) 0.6981(3) 0.060(3) Uani 1 1 d . .
H10C H 0.0101 0.3672 0.7054 0.072 Uiso 1 1 calc R U
C137 C 0.0705(3) 0.3221(11) 0.7062(3) 0.049(3) Uani 1 1 d . .
H13M H 0.0898 0.2671 0.7131 0.059 Uiso 1 1 calc R U
H13N H 0.0655 0.3796 0.7290 0.059 Uiso 1 1 calc R U
C138 C 0.0785(3) 0.4070(11) 0.6687(3) 0.045(3) Uani 1 1 d . .
H13O H 0.0850 0.3488 0.6467 0.054 Uiso 1 1 calc R U
H13P H 0.0583 0.4549 0.6606 0.054 Uiso 1 1 calc R U
C139 C 0.1049(3) 0.5001(12) 0.6762(3) 0.044(3) Uani 1 1 d . .
N11 N 0.1363(2) 0.4540(9) 0.6774(2) 0.039(2) Uani 1 1 d . .
H11 H 0.1396 0.3693 0.6752 0.047 Uiso 1 1 calc R U
C140 C 0.1653(3) 0.5408(12) 0.6825(5) 0.077(3) Uani 1 1 d . .
H14A H 0.1774 0.5169 0.7069 0.093 Uiso 1 1 calc R U
H14B H 0.1805 0.5305 0.6598 0.093 Uiso 1 1 calc R U
C141 C 0.1542(3) 0.6759(12) 0.6850(5) 0.077(3) Uani 1 1 d . .
H14C H 0.1653 0.7122 0.7086 0.093 Uiso 1 1 calc R U
H14D H 0.1642 0.7204 0.6620 0.093 Uiso 1 1 calc R U
C142 C 0.1237(3) 0.7198(12) 0.6867(5) 0.077(3) Uani 1 1 d . .
H14E H 0.1211 0.7896 0.6667 0.093 Uiso 1 1 calc R U
H14F H 0.1201 0.7597 0.7130 0.093 Uiso 1 1 calc R U
N12 N 0.0985(2) 0.6238(9) 0.6803(3) 0.045(2) Uani 1 1 d . .
H12Q H 0.0778 0.6497 0.6791 0.054 Uiso 1 1 calc R U
C143 C 0.0441(3) 0.6331(13) 0.5666(7) 0.133(9) Uani 1 1 d D .
N13 N 0.0546(2) 0.5149(10) 0.5708(3) 0.072(3) Uani 1 1 d . .
H13Q H 0.0761 0.5029 0.5723 0.086 Uiso 1 1 calc R U
C144 C 0.0333(3) 0.3993(10) 0.5732(3) 0.043(3) Uani 1 1 d . .
H14G H 0.0437 0.3322 0.5902 0.052 Uiso 1 1 calc R U
H14H H 0.0301 0.3617 0.5465 0.052 Uiso 1 1 calc R U
C145 C 0.0002(3) 0.4409(12) 0.5905(3) 0.054(3) Uani 1 1 d . .
H14I H -0.0152 0.3658 0.5910 0.065 Uiso 1 1 calc R U
H14J H 0.0033 0.4723 0.6179 0.065 Uiso 1 1 calc R U
C146 C -0.0138(3) 0.5495(11) 0.5650(4) 0.053(3) Uani 1 1 d . .
H14K H -0.0195 0.5154 0.5385 0.063 Uiso 1 1 calc R U
H14L H -0.0341 0.5854 0.5772 0.063 Uiso 1 1 calc R U
N14 N 0.0113(3) 0.6509(11) 0.5618(4) 0.114(5) Uani 1 1 d . .
H14 H 0.0045 0.7305 0.5563 0.136 Uiso 1 1 calc R U
C147 C 0.0679(3) 0.7618(16) 0.5487(3) 0.104(7) Uani 1 1 d D .
H14M H 0.0898 0.7354 0.5384 0.124 Uiso 1 1 calc R U
H14N H 0.0562 0.8194 0.5298 0.124 Uiso 1 1 calc R U
C148 C 0.0683(3) 0.8079(17) 0.5873(3) 0.099(7) Uani 1 1 d D .
H14O H 0.0794 0.7491 0.6064 0.119 Uiso 1 1 calc R U
H14P H 0.0466 0.8376 0.5972 0.119 Uiso 1 1 calc R U
C149 C 0.0932(4) 0.9317(14) 0.5692(7) 0.139(9) Uani 1 1 d D .
N15 N 0.0812(2) 1.0490(9) 0.5620(4) 0.077(4) Uani 1 1 d . .
H15 H 0.0597 1.0593 0.5604 0.093 Uiso 1 1 calc R U
C150 C 0.1020(2) 1.1592(10) 0.5566(3) 0.039(3) Uani 1 1 d . .
H15A H 0.1059 1.2019 0.5824 0.047 Uiso 1 1 calc R U
H15B H 0.0909 1.2231 0.5391 0.047 Uiso 1 1 calc R U
C151 C 0.1353(3) 1.1193(12) 0.5383(3) 0.051(3) Uani 1 1 d . .
H15C H 0.1320 1.0877 0.5110 0.061 Uiso 1 1 calc R U
H15D H 0.1506 1.1949 0.5377 0.061 Uiso 1 1 calc R U
C152 C 0.1492(3) 1.0127(11) 0.5636(3) 0.053(3) Uani 1 1 d . .
H15E H 0.1692 0.9765 0.5508 0.063 Uiso 1 1 calc R U
H15F H 0.1559 1.0494 0.5895 0.063 Uiso 1 1 calc R U
N16 N 0.1257(3) 0.9101(11) 0.5697(5) 0.109(5) Uani 1 1 d . .
H16 H 0.1330 0.8303 0.5739 0.131 Uiso 1 1 calc R U

loop_
_atom_site_aniso_label
_atom_site_aniso_U_11
_atom_site_aniso_U_22
_atom_site_aniso_U_33
_atom_site_aniso_U_23
_atom_site_aniso_U_13
_atom_site_aniso_U_12
S1 0.078(2) 0.0448(18) 0.0237(14) 0.0095(13) -0.0130(15) -0.0119(19)
C1 0.045(7) 0.030(6) 0.029(6) -0.001(5) -0.001(5) -0.012(6)
C2 0.040(7) 0.056(8) 0.013(5) -0.010(5) 0.004(5) 0.006(7)
C3 0.040(7) 0.053(8) 0.018(5) -0.002(5) -0.011(5) -0.021(6)
C4 0.079(10) 0.038(7) 0.031(6) 0.006(5) -0.003(7) -0.019(8)
C5 0.061(9) 0.067(10) 0.048(8) -0.007(7) -0.020(7) -0.012(9)
C6 0.055(9) 0.059(9) 0.039(7) -0.008(6) -0.030(6) 0.019(8)
O1 0.034(4) 0.054(5) 0.019(3) -0.007(3) -0.001(3) -0.005(4)
C7 0.047(8) 0.059(8) 0.022(6) -0.001(5) 0.001(6) -0.009(7)
C8 0.043(7) 0.031(6) 0.034(6) 0.014(5) 0.002(6) -0.012(6)
C9 0.037(7) 0.022(6) 0.033(6) -0.006(5) -0.014(5) 0.008(5)
C10 0.052(8) 0.041(7) 0.026(5) 0.001(5) -0.003(6) 0.004(7)
C11 0.053(8) 0.019(6) 0.036(6) 0.006(5) 0.006(6) -0.006(6)
C12 0.056(8) 0.036(7) 0.042(7) -0.005(5) 0.016(6) 0.012(7)
C13 0.046(8) 0.056(8) 0.030(6) -0.021(5) 0.008(6) -0.005(7)
C14 0.049(9) 0.048(8) 0.042(7) 0.006(6) -0.001(7) -0.016(7)
O2 0.053(5) 0.062(6) 0.046(5) -0.011(4) -0.004(4) -0.017(5)
O3 0.044(5) 0.059(6) 0.081(6) -0.021(5) 0.022(5) -0.008(5)
S2 0.053(2) 0.0344(16) 0.0315(14) -0.0061(12) 0.0045(14) -0.0025(16)
C15 0.025(6) 0.036(6) 0.024(5) 0.004(5) 0.009(5) -0.007(5)
C16 0.031(7) 0.024(6) 0.023(5) 0.009(4) -0.006(5) -0.006(5)
C17 0.026(6) 0.025(6) 0.030(6) -0.004(5) 0.000(5) -0.005(5)
C18 0.030(7) 0.041(7) 0.031(6) 0.013(5) -0.003(5) 0.000(6)
C19 0.033(7) 0.044(7) 0.048(7) 0.029(6) 0.019(6) 0.003(6)
C20 0.038(7) 0.022(6) 0.042(7) 0.014(5) 0.008(6) 0.003(6)
O4 0.025(4) 0.034(4) 0.036(4) 0.003(3) 0.003(3) 0.000(4)
C21 0.032(7) 0.033(6) 0.043(6) 0.002(5) 0.009(5) -0.001(6)
C22 0.038(7) 0.026(6) 0.024(5) 0.007(5) -0.004(5) 0.001(6)
C23 0.041(8) 0.054(8) 0.037(7) -0.003(6) 0.015(6) -0.014(7)
C24 0.052(8) 0.029(6) 0.054(7) 0.011(6) 0.016(6) 0.018(6)
C25 0.016(6) 0.036(6) 0.042(6) -0.005(5) 0.001(5) -0.004(5)
C26 0.040(7) 0.042(7) 0.030(6) 0.001(5) 0.000(5) -0.010(6)
C27 0.024(6) 0.035(6) 0.031(6) 0.000(5) 0.005(5) -0.005(5)
C28 0.028(8) 0.059(9) 0.065(8) 0.022(7) 0.007(6) 0.003(7)
O5 0.086(9) 0.041(7) 0.42(2) 0.074(10) 0.090(12) 0.034(7)
O6 0.031(5) 0.072(6) 0.083(6) 0.021(5) 0.013(5) 0.025(5)
S3 0.053(2) 0.0416(17) 0.0192(13) 0.0055(12) 0.0017(13) 0.0055(16)
C29 0.029(6) 0.023(6) 0.022(5) -0.004(4) -0.017(5) 0.007(5)
C30 0.027(7) 0.025(6) 0.027(5) 0.001(4) 0.008(5) 0.002(5)
C31 0.059(8) 0.045(7) 0.012(5) 0.000(5) 0.003(5) 0.011(7)
C32 0.053(8) 0.046(8) 0.032(6) -0.004(6) 0.023(6) 0.016(7)
C33 0.056(9) 0.081(10) 0.026(6) -0.012(7) 0.002(6) 0.018(8)
C34 0.048(8) 0.035(7) 0.027(6) -0.012(5) 0.017(5) -0.013(6)
O7 0.036(5) 0.041(4) 0.022(4) -0.008(3) 0.004(3) -0.004(4)
C35 0.032(7) 0.055(8) 0.029(6) 0.000(5) -0.004(5) -0.009(6)
C36 0.051(8) 0.050(8) 0.015(5) -0.006(5) 0.004(5) -0.008(7)
C37 0.040(7) 0.048(8) 0.024(6) -0.006(5) -0.002(5) 0.017(7)
C38 0.055(8) 0.033(7) 0.032(6) -0.006(5) 0.009(6) -0.003(7)
C39 0.038(7) 0.038(7) 0.028(6) 0.001(5) -0.003(5) -0.004(6)
C40 0.054(8) 0.041(7) 0.028(6) 0.000(5) 0.013(6) 0.013(7)
C41 0.049(8) 0.031(6) 0.038(6) 0.002(5) 0.014(6) -0.012(6)
C42 0.031(7) 0.039(7) 0.030(6) -0.008(5) 0.004(5) -0.004(6)
O8 0.044(5) 0.047(5) 0.066(5) -0.007(4) 0.002(4) -0.009(5)
O9 0.066(6) 0.036(5) 0.064(5) -0.001(4) 0.002(4) -0.027(5)
S4 0.066(2) 0.0302(16) 0.0443(17) -0.0041(13) 0.0074(16) 0.0057(17)
C43 0.030(6) 0.015(5) 0.029(6) 0.012(4) 0.003(5) 0.008(5)
C44 0.032(7) 0.024(6) 0.034(6) 0.012(5) -0.004(5) 0.000(6)
C45 0.029(6) 0.038(6) 0.015(5) 0.010(4) 0.005(5) 0.006(5)
C46 0.046(8) 0.050(8) 0.041(7) 0.016(6) 0.033(6) 0.002(7)
C47 0.032(7) 0.070(9) 0.039(7) 0.011(7) 0.002(6) -0.001(7)
C48 0.036(7) 0.046(7) 0.032(6) 0.024(5) -0.015(6) -0.001(6)
O10 0.035(5) 0.029(4) 0.044(4) 0.011(3) -0.001(4) 0.001(4)
C49 0.028(7) 0.040(8) 0.101(10) 0.019(7) -0.005(7) 0.006(6)
C50 0.040(8) 0.024(6) 0.066(8) -0.011(6) -0.005(7) 0.007(6)
C51 0.053(9) 0.043(8) 0.070(9) 0.006(7) -0.024(7) 0.002(7)
C52 0.045(8) 0.041(7) 0.062(8) -0.001(6) -0.007(7) 0.005(7)
C53 0.027(7) 0.046(7) 0.043(7) -0.008(6) 0.003(6) 0.007(6)
C54 0.031(7) 0.083(9) 0.031(6) 0.001(6) -0.005(5) 0.008(7)
C55 0.028(7) 0.067(9) 0.045(7) 0.002(6) -0.004(6) -0.011(7)
C56 0.046(9) 0.040(8) 0.053(8) -0.010(6) 0.006(7) 0.016(7)
O11 0.044(5) 0.071(6) 0.061(6) 0.002(5) -0.017(4) 0.018(5)
O12 0.048(6) 0.058(6) 0.078(6) 0.009(5) -0.018(5) -0.002(5)
S5 0.098(3) 0.0413(18) 0.0261(15) -0.0054(13) -0.0101(17) 0.0120(19)
C57 0.062(9) 0.043(7) 0.021(5) -0.008(5) 0.012(6) -0.008(7)
C58 0.036(7) 0.022(5) 0.028(5) -0.013(4) 0.004(5) -0.013(5)
C59 0.021(6) 0.012(5) 0.036(6) -0.003(4) 0.001(5) -0.005(5)
C60 0.059(9) 0.033(7) 0.037(6) -0.008(5) -0.001(6) -0.005(7)
C61 0.019(6) 0.068(9) 0.066(9) -0.025(7) 0.017(6) 0.000(7)
C62 0.045(8) 0.065(9) 0.028(6) 0.003(6) 0.021(6) 0.010(7)
O13 0.037(5) 0.029(4) 0.037(4) -0.002(3) -0.008(3) 0.003(4)
C63 0.046(8) 0.031(7) 0.087(9) -0.011(7) -0.015(7) 0.006(7)
C64 0.027(7) 0.036(7) 0.054(7) 0.012(6) -0.004(6) 0.002(6)
C65 0.040(8) 0.063(9) 0.054(8) -0.010(7) -0.009(6) 0.018(7)
C66 0.033(7) 0.095(11) 0.034(6) 0.008(7) -0.018(6) 0.004(8)
C67 0.032(7) 0.057(8) 0.027(6) 0.012(6) 0.004(5) -0.007(6)
C68 0.053(9) 0.044(8) 0.056(8) -0.013(6) -0.007(7) 0.005(7)
C69 0.048(8) 0.052(8) 0.047(7) -0.002(6) -0.017(6) -0.001(7)
C70 0.036(8) 0.053(8) 0.046(8) 0.011(6) -0.004(6) -0.002(7)
O14 0.041(5) 0.086(7) 0.072(6) -0.024(5) 0.011(5) -0.008(5)
O15 0.039(5) 0.078(6) 0.058(5) -0.011(5) 0.000(4) -0.013(5)
S6 0.064(2) 0.0273(15) 0.0334(15) 0.0068(12) 0.0079(15) -0.0005(16)
C71 0.053(8) 0.030(6) 0.023(5) 0.005(5) 0.003(5) -0.004(6)
C72 0.023(6) 0.051(7) 0.012(5) 0.004(4) -0.001(4) 0.008(6)
C73 0.042(7) 0.050(7) 0.022(5) 0.004(5) 0.001(5) -0.006(6)
C74 0.053(8) 0.033(7) 0.028(6) 0.012(5) 0.015(6) 0.008(6)
C75 0.037(7) 0.037(7) 0.029(6) 0.013(5) 0.004(5) 0.014(6)
C76 0.031(7) 0.049(8) 0.040(7) 0.015(6) 0.001(6) -0.013(6)
O16 0.033(4) 0.051(5) 0.020(4) -0.002(3) 0.000(3) 0.011(4)
C77 0.034(7) 0.049(7) 0.023(5) -0.004(5) 0.008(5) -0.009(6)
C78 0.022(6) 0.037(6) 0.025(5) 0.004(5) 0.006(5) 0.006(5)
C79 0.036(7) 0.038(7) 0.038(6) -0.002(5) 0.003(5) -0.002(6)
C80 0.052(8) 0.032(6) 0.031(6) 0.001(5) -0.003(6) 0.008(6)
C81 0.023(6) 0.048(7) 0.032(6) -0.002(5) -0.004(5) 0.007(6)
C82 0.032(7) 0.042(7) 0.048(7) 0.016(5) 0.005(6) 0.008(6)
C83 0.042(7) 0.032(6) 0.040(6) 0.002(5) 0.002(6) -0.002(6)
C84 0.075(11) 0.083(11) 0.023(6) 0.010(7) 0.002(7) 0.047(10)
O17 0.082(7) 0.071(7) 0.111(8) 0.014(6) 0.023(6) 0.051(6)
O18 0.032(5) 0.108(8) 0.062(6) 0.009(5) 0.019(4) 0.023(6)
S7 0.0494(19) 0.0404(17) 0.0200(13) -0.0046(11) 0.0068(13) -0.0009(15)
C85 0.041(7) 0.007(5) 0.021(5) -0.004(4) -0.005(5) 0.000(5)
C86 0.045(7) 0.020(5) 0.021(5) -0.010(4) 0.006(5) 0.002(6)
C87 0.068(9) 0.015(5) 0.022(5) -0.005(4) 0.003(6) 0.007(6)
C88 0.036(7) 0.030(6) 0.047(7) 0.001(5) 0.020(6) -0.007(6)
C89 0.048(8) 0.038(7) 0.050(7) -0.008(6) -0.004(7) -0.010(6)
C90 0.057(8) 0.033(7) 0.034(6) -0.001(5) -0.003(6) -0.010(6)
O19 0.030(4) 0.041(5) 0.022(4) -0.002(3) 0.001(3) 0.003(4)
C91 0.047(8) 0.036(7) 0.034(6) -0.003(5) 0.010(6) 0.002(6)
C92 0.037(7) 0.029(6) 0.034(6) 0.008(5) 0.002(5) -0.002(6)
C93 0.062(9) 0.053(8) 0.024(6) 0.001(5) 0.022(6) -0.002(7)
C94 0.035(7) 0.041(7) 0.037(6) -0.002(5) -0.013(5) 0.001(6)
C95 0.032(7) 0.034(7) 0.038(6) 0.007(5) -0.004(5) 0.013(6)
C96 0.058(8) 0.023(6) 0.037(6) -0.010(5) 0.014(6) 0.002(6)
C97 0.033(7) 0.031(6) 0.028(6) -0.006(5) 0.014(5) 0.011(5)
C98 0.037(8) 0.059(9) 0.044(7) 0.008(7) -0.005(6) -0.015(7)
O20 0.065(6) 0.038(5) 0.102(7) -0.002(5) 0.020(5) -0.013(5)
O21 0.036(5) 0.077(6) 0.074(6) -0.021(5) 0.015(4) -0.009(5)
S8 0.058(2) 0.0367(16) 0.0294(14) 0.0097(12) 0.0116(15) 0.0102(16)
C99 0.043(8) 0.060(9) 0.025(6) 0.008(6) -0.003(5) 0.003(7)
C100 0.054(8) 0.034(7) 0.021(5) -0.002(5) -0.008(5) 0.004(7)
C101 0.063(9) 0.033(7) 0.024(6) -0.001(5) -0.012(6) 0.006(7)
C102 0.096(12) 0.074(11) 0.037(7) 0.014(7) -0.023(8) -0.046(10)
C103 0.055(9) 0.070(10) 0.045(8) 0.008(7) -0.007(7) 0.004(9)
C104 0.053(9) 0.051(8) 0.034(6) 0.011(6) 0.008(6) 0.020(7)
O22 0.034(5) 0.054(5) 0.023(4) 0.004(3) -0.001(3) 0.001(4)
C105 0.057(8) 0.049(7) 0.026(6) 0.002(5) 0.008(6) 0.013(7)
C106 0.036(7) 0.035(6) 0.026(5) 0.002(5) -0.005(5) 0.016(6)
C107 0.058(8) 0.048(7) 0.025(6) 0.003(5) 0.004(6) 0.003(7)
C108 0.032(7) 0.049(7) 0.034(6) 0.013(5) 0.004(5) 0.003(6)
C109 0.060(8) 0.024(6) 0.037(6) -0.004(5) 0.004(6) 0.007(6)
C110 0.049(8) 0.034(7) 0.041(6) 0.000(5) 0.006(6) 0.003(6)
C111 0.053(8) 0.046(7) 0.026(6) 0.008(5) 0.000(6) 0.001(7)
C112 0.064(10) 0.034(7) 0.038(7) -0.007(6) 0.007(7) 0.002(7)
O23 0.056(5) 0.048(5) 0.045(5) 0.008(4) 0.002(4) -0.002(5)
O24 0.067(6) 0.040(5) 0.070(6) 0.010(4) 0.017(5) 0.003(5)
C113 0.027(7) 0.080(10) 0.036(7) -0.019(7) -0.008(6) -0.004(8)
N1 0.045(7) 0.069(8) 0.069(7) 0.010(6) 0.001(6) 0.010(7)
C114 0.058(9) 0.076(10) 0.072(9) -0.003(8) -0.013(8) 0.039(9)
C115 0.087(11) 0.077(11) 0.057(8) -0.024(8) -0.025(8) 0.051(10)
C116 0.033(8) 0.127(14) 0.070(9) -0.024(9) -0.010(7) 0.039(9)
N2 0.034(6) 0.066(7) 0.051(6) -0.012(5) -0.002(5) 0.005(6)
C117 0.047(8) 0.046(8) 0.056(8) -0.017(6) -0.015(6) 0.001(7)
C118 0.033(7) 0.046(7) 0.042(6) -0.002(6) -0.010(5) 0.008(6)
C119 0.047(9) 0.050(8) 0.043(7) -0.018(6) -0.020(6) 0.014(7)
N3 0.049(7) 0.036(6) 0.063(6) -0.015(5) -0.015(5) 0.010(6)
C120 0.049(9) 0.076(10) 0.063(9) -0.012(7) 0.007(7) 0.013(8)
C121 0.060(11) 0.089(13) 0.139(15) -0.012(11) -0.023(10) 0.023(10)
C122 0.043(8) 0.072(9) 0.037(7) -0.013(6) -0.015(6) 0.029(7)
N4 0.030(6) 0.075(7) 0.045(6) 0.000(5) -0.004(5) 0.019(6)
C123 0.069(9) 0.009(6) 0.040(6) 0.006(5) -0.005(6) 0.015(6)
N5 0.040(6) 0.041(6) 0.066(7) -0.010(5) 0.006(5) 0.007(6)
C124 0.043(7) 0.042(7) 0.057(8) 0.002(6) 0.018(6) 0.003(7)
C125 0.074(9) 0.032(7) 0.044(7) -0.003(5) -0.006(7) 0.021(7)
C126 0.097(11) 0.035(7) 0.037(7) 0.002(6) 0.001(7) 0.001(8)
N6 0.039(6) 0.040(6) 0.047(6) 0.007(5) -0.007(5) 0.007(5)
C127 0.051(8) 0.036(7) 0.035(6) -0.005(5) -0.002(6) 0.000(6)
C128 0.057(8) 0.030(6) 0.049(7) -0.011(5) 0.007(6) 0.002(6)
C129 0.033(7) 0.046(8) 0.035(6) -0.006(6) -0.002(5) -0.002(7)
N7 0.044(7) 0.044(6) 0.049(6) 0.003(5) -0.007(5) -0.009(6)
C130 0.046(8) 0.042(7) 0.056(8) 0.007(6) 0.007(6) 0.007(7)
C131 0.060(9) 0.057(8) 0.038(7) -0.006(6) 0.002(6) 0.032(7)
C132 0.060(8) 0.029(7) 0.049(7) -0.009(5) 0.008(6) 0.000(7)
N8 0.046(6) 0.036(6) 0.065(7) -0.006(5) 0.021(5) 0.001(5)
C133 0.037(8) 0.033(7) 0.056(7) 0.003(6) -0.020(6) -0.009(7)
N9 0.041(6) 0.036(6) 0.085(8) 0.003(5) 0.013(6) -0.015(5)
C134 0.050(5) 0.064(6) 0.133(7) -0.020(6) -0.019(5) -0.018(5)
C135 0.050(5) 0.064(6) 0.133(7) -0.020(6) -0.019(5) -0.018(5)
C136 0.050(5) 0.064(6) 0.133(7) -0.020(6) -0.019(5) -0.018(5)
N10 0.033(6) 0.060(7) 0.087(8) -0.001(6) -0.027(6) -0.002(6)
C137 0.055(8) 0.059(8) 0.033(6) 0.006(6) 0.005(6) 0.000(7)
C138 0.049(8) 0.047(7) 0.040(7) -0.005(6) -0.013(6) -0.004(7)
C139 0.041(8) 0.050(8) 0.042(7) 0.015(6) -0.001(6) -0.025(7)
N11 0.032(6) 0.044(6) 0.041(5) 0.011(4) -0.013(4) 0.002(5)
C140 0.034(5) 0.054(5) 0.143(7) -0.019(5) -0.012(5) -0.011(5)
C141 0.034(5) 0.054(5) 0.143(7) -0.019(5) -0.012(5) -0.011(5)
C142 0.034(5) 0.054(5) 0.143(7) -0.019(5) -0.012(5) -0.011(5)
N12 0.031(6) 0.038(6) 0.065(7) -0.003(5) -0.009(5) -0.006(5)
C143 0.021(8) 0.031(9) 0.35(3) 0.015(13) -0.006(13) 0.004(8)
N13 0.030(6) 0.040(7) 0.146(11) 0.020(7) 0.008(7) 0.016(6)
C144 0.064(9) 0.020(6) 0.047(7) -0.002(5) 0.007(6) 0.005(6)
C145 0.074(10) 0.059(8) 0.031(6) -0.009(6) -0.004(6) -0.023(8)
C146 0.038(7) 0.043(8) 0.078(9) 0.012(7) 0.010(7) -0.010(7)
N14 0.075(10) 0.040(7) 0.226(16) 0.025(9) -0.004(10) -0.012(8)
C147 0.044(9) 0.22(2) 0.047(9) -0.026(11) -0.010(7) 0.037(12)
C148 0.034(8) 0.24(2) 0.026(7) -0.022(10) -0.001(6) 0.027(11)
C149 0.065(12) 0.032(9) 0.32(3) 0.023(13) 0.023(16) -0.007(10)
N15 0.038(7) 0.025(6) 0.169(12) 0.013(7) 0.017(7) 0.015(6)
C150 0.039(7) 0.034(7) 0.045(7) -0.004(5) 0.009(6) -0.001(6)
C151 0.031(7) 0.080(9) 0.041(7) -0.011(7) -0.001(6) -0.011(7)
C152 0.048(8) 0.050(8) 0.060(8) -0.015(7) -0.008(7) -0.008(7)
N16 0.040(8) 0.044(8) 0.244(17) -0.004(9) 0.001(9) -0.001(7)

loop_
_atom_type_symbol
_atom_type_description
_atom_type_scat_dispersion_real
_atom_type_scat_dispersion_imag
_atom_type_scat_source
C C 0.0033 0.0016 'International Tables Vol C Tables 4.2.6.8 and 6.1.1.4'
H H 0.0000 0.0000 'International Tables Vol C Tables 4.2.6.8 and 6.1.1.4'
N N 0.0061 0.0033 'International Tables Vol C Tables 4.2.6.8 and 6.1.1.4'
O O 0.0106 0.0060 'International Tables Vol C Tables 4.2.6.8 and 6.1.1.4'
S S 0.1246 0.1234 'International Tables Vol C Tables 4.2.6.8 and 6.1.1.4'

loop_
_geom_angle_atom_site_label_1
_geom_angle_atom_site_label_2
_geom_angle_atom_site_label_3
_geom_angle
C45 S1 C1 104.7(4)
C6 C1 C2 119.3(10)
C6 C1 S1 118.7(9)
C2 C1 S1 121.3(8)
C3 C2 O1 119.7(10)
C3 C2 C1 121.1(10)
O1 C2 C1 119.2(10)
C2 C3 C4 117.3(10)
C2 C3 S2 125.3(8)
C4 C3 S2 117.4(9)
C5 C4 C3 121.1(11)
C5 C4 H4 119.5
C3 C4 H4 119.5
C6 C5 C4 121.6(12)
C6 C5 H5 119.2
C4 C5 H5 119.2
C5 C6 C1 119.4(11)
C5 C6 H6 120.3
C1 C6 H6 120.3
C2 O1 C7 117.9(7)
O1 C7 C8 109.6(8)
O1 C7 H7A 109.8
C8 C7 H7A 109.8
O1 C7 H7B 109.8
C8 C7 H7B 109.8
H7A C7 H7B 108.2
C13 C8 C9 119.7(10)
C13 C8 C7 117.9(10)
C9 C8 C7 122.4(10)
C8 C9 C10 119.1(10)
C8 C9 H9 120.5
C10 C9 H9 120.5
C11 C10 C9 122.9(10)
C11 C10 H10 118.5
C9 C10 H10 118.5
C10 C11 C12 118.4(10)
C10 C11 C14 122.9(10)
C12 C11 C14 118.7(10)
C13 C12 C11 118.6(10)
C13 C12 H12 120.7
C11 C12 H12 120.7
C8 C13 C12 121.2(10)
C8 C13 H13 119.4
C12 C13 H13 119.4
O3 C14 O2 126.7(12)
O3 C14 C11 119.6(11)
O2 C14 C11 113.6(11)
C3 S2 C15 104.3(5)
C20 C15 C16 123.5(9)
C20 C15 S2 117.1(8)
C16 C15 S2 119.0(7)
O4 C16 C17 120.0(9)
O4 C16 C15 122.9(9)
C17 C16 C15 117.0(9)
C16 C17 C18 120.1(9)
C16 C17 S3 121.3(8)
C18 C17 S3 118.4(7)
C19 C18 C17 120.3(10)
C19 C18 H18 119.8
C17 C18 H18 119.8
C18 C19 C20 120.8(10)
C18 C19 H19 119.6
C20 C19 H19 119.6
C15 C20 C19 118.2(10)
C15 C20 H20 120.9
C19 C20 H20 120.9
C16 O4 C21 114.0(7)
O4 C21 C22 107.9(8)
O4 C21 H21A 110.1
C22 C21 H21A 110.1
O4 C21 H21B 110.1
C22 C21 H21B 110.1
H21A C21 H21B 108.4
C23 C22 C27 120.2(10)
C23 C22 C21 122.5(9)
C27 C22 C21 117.0(9)
C22 C23 C24 120.7(10)
C22 C23 H23 119.6
C24 C23 H23 119.6
C23 C24 C25 121.4(10)
C23 C24 H24 119.3
C25 C24 H24 119.3
C26 C25 C24 117.9(9)
C26 C25 C28 121.1(10)
C24 C25 C28 120.8(10)
C25 C26 C27 120.5(10)
C25 C26 H26 119.8
C27 C26 H26 119.8
C22 C27 C26 119.1(9)
C22 C27 H27 120.4
C26 C27 H27 120.4
O5 C28 O6 127.3(13)
O5 C28 C25 114.7(12)
O6 C28 C25 117.9(11)
C17 S3 C29 106.8(4)
C30 C29 C34 122.0(9)
C30 C29 S3 121.1(8)
C34 C29 S3 116.4(8)
O7 C30 C29 123.3(9)
O7 C30 C31 118.5(9)
C29 C30 C31 118.2(9)
C32 C31 C30 120.4(10)
C32 C31 S4 118.2(9)
C30 C31 S4 121.2(8)
C33 C32 C31 120.7(11)
C33 C32 H32 119.7
C31 C32 H32 119.7
C32 C33 C34 119.2(11)
C32 C33 H33 120.4
C34 C33 H33 120.4
C33 C34 C29 119.3(10)
C33 C34 H34 120.3
C29 C34 H34 120.3
C30 O7 C35 109.7(7)
O7 C35 C36 111.8(8)
O7 C35 H35A 109.2
C36 C35 H35A 109.2
O7 C35 H35B 109.2
C36 C35 H35B 109.2
H35A C35 H35B 107.9
C37 C36 C41 116.9(10)
C37 C36 C35 121.4(10)
C41 C36 C35 121.6(10)
C38 C37 C36 122.0(11)
C38 C37 H37 119.0
C36 C37 H37 119.0
C37 C38 C39 122.3(10)
C37 C38 H38 118.9
C39 C38 H38 118.9
C38 C39 C40 117.3(10)
C38 C39 C42 121.6(10)
C40 C39 C42 121.1(10)
C41 C40 C39 121.6(10)
C41 C40 H40 119.2
C39 C40 H40 119.2
C40 C41 C36 120.0(10)
C40 C41 H41 120.0
C36 C41 H41 120.0
O9 C42 O8 129.8(11)
O9 C42 C39 115.1(10)
O8 C42 C39 114.9(10)
C43 S4 C31 100.6(5)
C44 C43 C48 118.2(9)
C44 C43 S4 123.6(8)
C48 C43 S4 117.8(8)
C43 C44 O10 120.1(9)
C43 C44 C45 121.3(9)
O10 C44 C45 118.5(9)
C46 C45 C44 119.2(10)
C46 C45 S1 118.4(8)
C44 C45 S1 121.9(8)
C45 C46 C47 120.1(10)
C45 C46 H46 119.9
C47 C46 H46 119.9
C48 C47 C46 120.4(11)
C48 C47 H47 119.8
C46 C47 H47 119.8
C47 C48 C43 120.5(10)
C47 C48 H48 119.8
C43 C48 H48 119.8
C44 O10 C49 108.9(7)
O10 C49 C50 112.0(9)
O10 C49 H49A 109.2
C50 C49 H49A 109.2
O10 C49 H49B 109.2
C50 C49 H49B 109.2
H49A C49 H49B 107.9
C51 C50 C55 121.4(11)
C51 C50 C49 123.9(11)
C55 C50 C49 114.7(11)
C50 C51 C52 118.6(11)
C50 C51 H51 120.7
C52 C51 H51 120.7
C53 C52 C51 122.0(12)
C53 C52 H52 119.0
C51 C52 H52 119.0
C52 C53 C54 119.2(10)
C52 C53 C56 124.3(11)
C54 C53 C56 116.5(10)
C53 C54 C55 119.7(11)
C53 C54 H54 120.2
C55 C54 H54 120.2
C50 C55 C54 119.0(11)
C50 C55 H55 120.5
C54 C55 H55 120.5
O11 C56 O12 126.1(12)
O11 C56 C53 117.6(12)
O12 C56 C53 116.1(11)
C57 S5 C101 104.1(5)
C62 C57 C58 119.8(10)
C62 C57 S5 118.1(8)
C58 C57 S5 121.6(9)
C59 C58 O13 123.5(9)
C59 C58 C57 118.8(10)
O13 C58 C57 117.6(9)
C60 C59 C58 121.1(9)
C60 C59 S6 117.9(8)
C58 C59 S6 120.5(8)
C59 C60 C61 120.4(10)
C59 C60 H60 119.8
C61 C60 H60 119.8
C62 C61 C60 119.4(10)
C62 C61 H61 120.3
C60 C61 H61 120.3
C57 C62 C61 120.2(10)
C57 C62 H62 119.9
C61 C62 H62 119.9
C58 O13 C63 108.5(7)
O13 C63 C64 113.1(9)
O13 C63 H63A 109.0
C64 C63 H63A 109.0
O13 C63 H63B 109.0
C64 C63 H63B 109.0
H63A C63 H63B 107.8
C69 C64 C65 117.8(10)
C69 C64 C63 123.3(10)
C65 C64 C63 118.6(10)
C66 C65 C64 119.7(11)
C66 C65 H65 120.2
C64 C65 H65 120.2
C65 C66 C67 123.4(11)
C65 C66 H66 118.3
C67 C66 H66 118.3
C66 C67 C68 117.3(10)
C66 C67 C70 119.8(11)
C68 C67 C70 122.7(11)
C67 C68 C69 121.3(11)
C67 C68 H68 119.4
C69 C68 H68 119.4
C68 C69 C64 120.6(11)
C68 C69 H69 119.7
C64 C69 H69 119.7
O15 C70 O14 125.7(11)
O15 C70 C67 115.9(11)
O14 C70 C67 118.4(11)
C59 S6 C71 102.3(4)
C76 C71 C72 121.8(10)
C76 C71 S6 116.3(9)
C72 C71 S6 121.5(8)
O16 C72 C71 117.5(9)
O16 C72 C73 124.3(10)
C71 C72 C73 118.2(9)
C74 C73 C72 119.3(10)
C74 C73 S7 118.3(9)
C72 C73 S7 121.9(8)
C75 C74 C73 121.1(10)
C75 C74 H74 119.5
C73 C74 H74 119.5
C74 C75 C76 120.3(10)
C74 C75 H75 119.9
C76 C75 H75 119.9
C71 C76 C75 119.2(10)
C71 C76 H76 120.4
C75 C76 H76 120.4
C72 O16 C77 115.4(6)
O16 C77 C78 109.4(7)
O16 C77 H77A 109.8
C78 C77 H77A 109.8
O16 C77 H77B 109.8
C78 C77 H77B 109.8
H77A C77 H77B 108.2
C83 C78 C79 118.0(9)
C83 C78 C77 119.2(9)
C79 C78 C77 122.7(9)
C80 C79 C78 120.2(10)
C80 C79 H79 119.9
C78 C79 H79 119.9
C81 C80 C79 121.1(10)
C81 C80 H80 119.5
C79 C80 H80 119.5
C82 C81 C80 119.6(10)
C82 C81 C84 119.7(11)
C80 C81 C84 120.7(11)
C81 C82 C83 120.6(10)
C81 C82 H82 119.7
C83 C82 H82 119.7
C78 C83 C82 120.4(9)
C78 C83 H83 119.8
C82 C83 H83 119.8
O18 C84 O17 122.2(13)
O18 C84 C81 119.5(13)
O17 C84 C81 118.3(14)
C85 S7 C73 107.9(4)
C90 C85 C86 120.5(9)
C90 C85 S7 118.1(7)
C86 C85 S7 121.0(8)
O19 C86 C87 122.1(9)
O19 C86 C85 119.5(8)
C87 C86 C85 118.4(10)
C88 C87 C86 119.8(9)
C88 C87 S8 119.8(8)
C86 C87 S8 119.8(9)
C89 C88 C87 120.1(10)
C89 C88 H88 119.9
C87 C88 H88 119.9
C88 C89 C90 122.6(11)
C88 C89 H89 118.7
C90 C89 H89 118.7
C89 C90 C85 118.7(10)
C89 C90 H90 120.7
C85 C90 H90 120.7
C86 O19 C91 115.6(7)
O19 C91 C92 108.6(8)
O19 C91 H91A 110.0
C92 C91 H91A 110.0
O19 C91 H91B 110.0
C92 C91 H91B 110.0
H91A C91 H91B 108.3
C97 C92 C93 120.0(10)
C97 C92 C91 121.9(9)
C93 C92 C91 118.0(9)
C94 C93 C92 118.5(10)
C94 C93 H93 120.7
C92 C93 H93 120.7
C93 C94 C95 121.2(10)
C93 C94 H94 119.4
C95 C94 H94 119.4
C96 C95 C94 119.2(10)
C96 C95 C98 122.7(10)
C94 C95 C98 118.1(10)
C95 C96 C97 120.2(10)
C95 C96 H96 119.9
C97 C96 H96 119.9
C92 C97 C96 120.9(10)
C92 C97 H97 119.6
C96 C97 H97 119.6
O20 C98 O21 127.8(11)
O20 C98 C95 116.2(11)
O21 C98 C95 116.0(11)
C99 S8 C87 105.1(5)
C100 C99 C104 118.4(11)
C100 C99 S8 124.0(9)
C104 C99 S8 117.6(10)
C101 C100 O22 119.2(10)
C101 C100 C99 120.9(11)
O22 C100 C99 119.8(10)
C100 C101 C102 119.5(11)
C100 C101 S5 122.9(10)
C102 C101 S5 117.1(10)
C101 C102 C103 121.4(12)
C101 C102 H102 119.3
C103 C102 H102 119.3
C104 C103 C102 118.1(12)
C104 C103 H103 120.9
C102 C103 H103 120.9
C103 C104 C99 121.6(12)
C103 C104 H104 119.2
C99 C104 H104 119.2
C100 O22 C105 115.3(7)
O22 C105 C106 108.6(8)
O22 C105 H10A 110.0
C106 C105 H10A 110.0
O22 C105 H10B 110.0
C106 C105 H10B 110.0
H10A C105 H10B 108.4
C107 C106 C111 117.7(9)
C107 C106 C105 122.1(10)
C111 C106 C105 120.2(9)
C106 C107 C108 121.1(10)
C106 C107 H107 119.5
C108 C107 H107 119.5
C109 C108 C107 120.2(10)
C109 C108 H108 119.9
C107 C108 H108 119.9
C108 C109 C110 121.4(11)
C108 C109 C112 119.4(10)
C110 C109 C112 119.2(11)
C111 C110 C109 118.9(10)
C111 C110 H110 120.6
C109 C110 H110 120.6
C110 C111 C106 120.7(9)
C110 C111 H111 119.6
C106 C111 H111 119.6
O23 C112 O24 127.2(12)
O23 C112 C109 114.4(11)
O24 C112 C109 118.3(10)
N2 C113 N1 125.0(12)
N2 C113 C117 116.8(12)
N1 C113 C117 118.2(11)
C113 N1 C114 121.0(11)
C113 N1 H1 119.5
C114 N1 H1 119.5
N1 C114 C115 109.6(10)
N1 C114 H11A 109.7
C115 C114 H11A 109.7
N1 C114 H11B 109.7
C115 C114 H11B 109.7
H11A C114 H11B 108.2
C116 C115 C114 111.2(11)
C116 C115 H11C 109.4
C114 C115 H11C 109.4
C116 C115 H11D 109.4
C114 C115 H11D 109.4
H11C C115 H11D 108.0
N2 C116 C115 110.4(11)
N2 C116 H11E 109.6
C115 C116 H11E 109.6
N2 C116 H11F 109.6
C115 C116 H11F 109.6
H11E C116 H11F 108.1
C113 N2 C116 120.5(11)
C113 N2 H2 119.8
C116 N2 H2 119.8
C118 C117 C113 106.5(8)
C118 C117 H11G 110.4
C113 C117 H11G 110.4
C118 C117 H11H 110.4
C113 C117 H11H 110.4
H11G C117 H11H 108.6
C119 C118 C117 109.2(8)
C119 C118 H11I 109.8
C117 C118 H11I 109.8
C119 C118 H11J 109.8
C117 C118 H11J 109.8
H11I C118 H11J 108.3
N3 C119 N4 122.5(11)
N3 C119 C118 121.5(12)
N4 C119 C118 116.0(11)
C119 N3 C120 122.9(11)
C119 N3 H3 118.5
C120 N3 H3 118.5
N3 C120 C121 113.2(11)
N3 C120 H12A 108.9
C121 C120 H12A 108.9
N3 C120 H12B 108.9
C121 C120 H12B 108.9
H12A C120 H12B 107.8
C120 C121 C122 113.9(12)
C120 C121 H12C 108.8
C122 C121 H12C 108.8
C120 C121 H12D 108.8
C122 C121 H12D 108.8
H12C C121 H12D 107.7
N4 C122 C121 111.3(10)
N4 C122 H12E 109.4
C121 C122 H12E 109.4
N4 C122 H12F 109.4
C121 C122 H12F 109.4
H12E C122 H12F 108.0
C119 N4 C122 122.0(10)
C119 N4 H4A 119.0
C122 N4 H4A 119.0
N6 C123 N5 121.5(10)
N6 C123 C127 118.8(11)
N5 C123 C127 119.7(10)
C123 N5 C124 123.7(10)
C123 N5 H5A 118.2
C124 N5 H5A 118.2
N5 C124 C125 108.4(9)
N5 C124 H12G 110.0
C125 C124 H12G 110.0
N5 C124 H12H 110.0
C125 C124 H12H 110.0
H12G C124 H12H 108.4
C126 C125 C124 108.1(9)
C126 C125 H12I 110.1
C124 C125 H12I 110.1
C126 C125 H12J 110.1
C124 C125 H12J 110.1
H12I C125 H12J 108.4
N6 C126 C125 111.6(9)
N6 C126 H12K 109.3
C125 C126 H12K 109.3
N6 C126 H12L 109.3
C125 C126 H12L 109.3
H12K C126 H12L 108.0
C123 N6 C126 120.8(10)
C123 N6 H6A 119.6
C126 N6 H6A 119.6
C123 C127 C128 110.7(8)
C123 C127 H12M 109.5
C128 C127 H12M 109.5
C123 C127 H12N 109.5
C128 C127 H12N 109.5
H12M C127 H12N 108.1
C129 C128 C127 108.7(8)
C129 C128 H12O 109.9
C127 C128 H12O 109.9
C129 C128 H12P 109.9
C127 C128 H12P 109.9
H12O C128 H12P 108.3
N8 C129 N7 120.3(11)
N8 C129 C128 119.5(10)
N7 C129 C128 120.1(11)
C129 N7 C130 124.4(10)
C129 N7 H7 117.8
C130 N7 H7 117.8
N7 C130 C131 108.3(9)
N7 C130 H13A 110.0
C131 C130 H13A 110.0
N7 C130 H13B 110.0
C131 C130 H13B 110.0
H13A C130 H13B 108.4
C132 C131 C130 110.3(9)
C132 C131 H13C 109.6
C130 C131 H13C 109.6
C132 C131 H13D 109.6
C130 C131 H13D 109.6
H13C C131 H13D 108.1
N8 C132 C131 108.7(9)
N8 C132 H13E 110.0
C131 C132 H13E 110.0
N8 C132 H13F 110.0
C131 C132 H13F 110.0
H13E C132 H13F 108.3
C129 N8 C132 123.1(10)
C129 N8 H8 118.4
C132 N8 H8 118.4
N10 C133 N9 123.1(11)
N10 C133 C137 119.3(11)
N9 C133 C137 117.3(11)
C133 N9 C134 122.8(10)
C133 N9 H9A 118.6
C134 N9 H9A 118.6
C135 C134 N9 108.2(11)
C135 C134 H13G 110.1
N9 C134 H13G 110.1
C135 C134 H13H 110.1
N9 C134 H13H 110.1
H13G C134 H13H 108.4
C136 C135 C134 130.8(13)
C136 C135 H13I 104.6
C134 C135 H13I 104.6
C136 C135 H13J 104.6
C134 C135 H13J 104.6
H13I C135 H13J 105.7
C135 C136 N10 107.4(11)
C135 C136 H13K 110.2
N10 C136 H13K 110.2
C135 C136 H13L 110.2
N10 C136 H13L 110.2
H13K C136 H13L 108.5
C133 N10 C136 124.7(11)
C133 N10 H10C 117.6
C136 N10 H10C 117.6
C133 C137 C138 108.4(8)
C133 C137 H13M 110.0
C138 C137 H13M 110.0
C133 C137 H13N 110.0
C138 C137 H13N 110.0
H13M C137 H13N 108.4
C139 C138 C137 111.9(9)
C139 C138 H13O 109.2
C137 C138 H13O 109.2
C139 C138 H13P 109.2
C137 C138 H13P 109.2
H13O C138 H13P 107.9
N12 C139 N11 121.5(11)
N12 C139 C138 120.7(11)
N11 C139 C138 117.8(11)
C139 N11 C140 122.4(9)
C139 N11 H11 118.8
C140 N11 H11 118.8
C141 C140 N11 109.4(10)
C141 C140 H14A 109.8
N11 C140 H14A 109.8
C141 C140 H14B 109.8
N11 C140 H14B 109.8
H14A C140 H14B 108.2
C142 C141 C140 128.0(12)
C142 C141 H14C 105.3
C140 C141 H14C 105.3
C142 C141 H14D 105.3
C140 C141 H14D 105.3
H14C C141 H14D 106.0
C141 C142 N12 115.3(11)
C141 C142 H14E 108.5
N12 C142 H14E 108.5
C141 C142 H14F 108.5
N12 C142 H14F 108.5
H14E C142 H14F 107.5
C139 N12 C142 122.9(10)
C139 N12 H12Q 118.6
C142 N12 H12Q 118.6
N13 C143 N14 117.7(12)
N13 C143 C147 124.3(12)
N14 C143 C147 113.6(12)
C143 N13 C144 124.6(10)
C143 N13 H13Q 117.7
C144 N13 H13Q 117.7
N13 C144 C145 108.2(9)
N13 C144 H14G 110.1
C145 C144 H14G 110.1
N13 C144 H14H 110.1
C145 C144 H14H 110.1
H14G C144 H14H 108.4
C146 C145 C144 108.4(9)
C146 C145 H14I 110.0
C144 C145 H14I 110.0
C146 C145 H14J 110.0
C144 C145 H14J 110.0
H14I C145 H14J 108.4
N14 C146 C145 107.7(10)
N14 C146 H14K 110.2
C145 C146 H14K 110.2
N14 C146 H14L 110.2
C145 C146 H14L 110.2
H14K C146 H14L 108.5
C143 N14 C146 125.5(11)
C143 N14 H14 117.3
C146 N14 H14 117.3
C148 C147 C143 86.3(12)
C148 C147 H14M 114.3
C143 C147 H14M 114.3
C148 C147 H14N 114.3
C143 C147 H14N 114.3
H14M C147 H14N 111.4
C147 C148 C149 85.6(12)
C147 C148 H14O 114.4
C149 C148 H14O 114.4
C147 C148 H14P 114.4
C149 C148 H14P 114.4
H14O C148 H14P 111.5
N15 C149 N16 121.1(13)
N15 C149 C148 121.2(13)
N16 C149 C148 116.7(13)
C149 N15 C150 122.0(11)
C149 N15 H15 119.0
C150 N15 H15 119.0
N15 C150 C151 111.1(9)
N15 C150 H15A 109.4
C151 C150 H15A 109.4
N15 C150 H15B 109.4
C151 C150 H15B 109.4
H15A C150 H15B 108.0
C152 C151 C150 107.1(9)
C152 C151 H15C 110.3
C150 C151 H15C 110.3
C152 C151 H15D 110.3
C150 C151 H15D 110.3
H15C C151 H15D 108.5
N16 C152 C151 111.5(10)
N16 C152 H15E 109.3
C151 C152 H15E 109.3
N16 C152 H15F 109.3
C151 C152 H15F 109.3
H15E C152 H15F 108.0
C149 N16 C152 122.1(12)
C149 N16 H16 118.9
C152 N16 H16 118.9

loop_
_geom_bond_atom_site_label_1
_geom_bond_atom_site_label_2
_geom_bond_distance
S1 C45 1.774(10)
S1 C1 1.788(10)
C1 C6 1.399(14)
C1 C2 1.419(12)
C2 C3 1.376(14)
C2 O1 1.390(11)
C3 C4 1.414(14)
C3 S2 1.745(11)
C4 C5 1.375(15)
C4 H4 0.9500
C5 C6 1.349(15)
C5 H5 0.9500
C6 H6 0.9500
O1 C7 1.445(11)
C7 C8 1.489(13)
C7 H7A 0.9900
C7 H7B 0.9900
C8 C13 1.374(13)
C8 C9 1.381(13)
C9 C10 1.388(13)
C9 H9 0.9500
C10 C11 1.351(13)
C10 H10 0.9500
C11 C12 1.423(13)
C11 C14 1.552(15)
C12 C13 1.400(14)
C12 H12 0.9500
C13 H13 0.9500
C14 O3 1.245(13)
C14 O2 1.256(12)
S2 C15 1.798(10)
C15 C20 1.368(13)
C15 C16 1.404(12)
C16 O4 1.339(11)
C16 C17 1.403(12)
C17 C18 1.411(13)
C17 S3 1.782(9)
C18 C19 1.370(13)
C18 H18 0.9500
C19 C20 1.400(14)
C19 H19 0.9500
C20 H20 0.9500
O4 C21 1.466(11)
C21 C22 1.531(13)
C21 H21A 0.9900
C21 H21B 0.9900
C22 C23 1.359(13)
C22 C27 1.376(12)
C23 C24 1.371(13)
C23 H23 0.9500
C24 C25 1.388(13)
C24 H24 0.9500
C25 C26 1.381(13)
C25 C28 1.518(14)
C26 C27 1.417(13)
C26 H26 0.9500
C27 H27 0.9500
C28 O5 1.201(14)
C28 O6 1.219(12)
S3 C29 1.789(9)
C29 C30 1.363(12)
C29 C34 1.401(13)
C30 O7 1.362(11)
C30 C31 1.411(13)
C31 C32 1.386(14)
C31 S4 1.776(11)
C32 C33 1.384(15)
C32 H32 0.9500
C33 C34 1.396(14)
C33 H33 0.9500
C34 H34 0.9500
O7 C35 1.430(10)
C35 C36 1.531(14)
C35 H35A 0.9900
C35 H35B 0.9900
C36 C37 1.378(14)
C36 C41 1.416(14)
C37 C38 1.343(13)
C37 H37 0.9500
C38 C39 1.370(13)
C38 H38 0.9500
C39 C40 1.384(13)
C39 C42 1.573(14)
C40 C41 1.373(14)
C40 H40 0.9500
C41 H41 0.9500
C42 O9 1.229(12)
C42 O8 1.266(12)
S4 C43 1.765(9)
C43 C44 1.369(13)
C43 C48 1.414(13)
C44 O10 1.390(11)
C44 C45 1.397(12)
C45 C46 1.374(13)
C46 C47 1.387(14)
C46 H46 0.9500
C47 C48 1.364(14)
C47 H47 0.9500
C48 H48 0.9500
O10 C49 1.439(11)
C49 C50 1.517(14)
C49 H49A 0.9900
C49 H49B 0.9900
C50 C51 1.388(15)
C50 C55 1.394(14)
C51 C52 1.401(14)
C51 H51 0.9500
C52 C53 1.379(14)
C52 H52 0.9500
C53 C54 1.409(14)
C53 C56 1.540(15)
C54 C55 1.423(13)
C54 H54 0.9500
C55 H55 0.9500
C56 O11 1.223(13)
C56 O12 1.284(13)
S5 C57 1.789(11)
S5 C101 1.797(11)
C57 C62 1.369(14)
C57 C58 1.428(13)
C58 C59 1.366(13)
C58 O13 1.401(11)
C59 C60 1.359(13)
C59 S6 1.775(9)
C60 C61 1.402(14)
C60 H60 0.9500
C61 C62 1.384(14)
C61 H61 0.9500
C62 H62 0.9500
O13 C63 1.413(11)
C63 C64 1.502(14)
C63 H63A 0.9900
C63 H63B 0.9900
C64 C69 1.410(14)
C64 C65 1.413(14)
C65 C66 1.375(14)
C65 H65 0.9500
C66 C67 1.382(14)
C66 H66 0.9500
C67 C68 1.391(14)
C67 C70 1.514(14)
C68 C69 1.397(14)
C68 H68 0.9500
C69 H69 0.9500
C70 O15 1.251(13)
C70 O14 1.255(13)
S6 C71 1.789(10)
C71 C76 1.385(13)
C71 C72 1.385(13)
C72 O16 1.359(10)
C72 C73 1.420(13)
C73 C74 1.391(13)
C73 S7 1.781(11)
C74 C75 1.367(14)
C74 H74 0.9500
C75 C76 1.391(13)
C75 H75 0.9500
C76 H76 0.9500
O16 C77 1.469(10)
C77 C78 1.473(13)
C77 H77A 0.9900
C77 H77B 0.9900
C78 C83 1.400(12)
C78 C79 1.400(13)
C79 C80 1.397(13)
C79 H79 0.9500
C80 C81 1.370(13)
C80 H80 0.9500
C81 C82 1.367(13)
C81 C84 1.503(15)
C82 C83 1.406(13)
C82 H82 0.9500
C83 H83 0.9500
C84 O18 1.243(15)
C84 O17 1.277(15)
S7 C85 1.775(9)
C85 C90 1.409(13)
C85 C86 1.423(12)
C86 O19 1.359(11)
C86 C87 1.413(13)
C87 C88 1.402(13)
C87 S8 1.774(10)
C88 C89 1.365(14)
C88 H88 0.9500
C89 C90 1.374(14)
C89 H89 0.9500
C90 H90 0.9500
O19 C91 1.433(11)
C91 C92 1.511(13)
C91 H91A 0.9900
C91 H91B 0.9900
C92 C97 1.365(12)
C92 C93 1.397(13)
C93 C94 1.381(13)
C93 H93 0.9500
C94 C95 1.405(13)
C94 H94 0.9500
C95 C96 1.352(13)
C95 C98 1.539(14)
C96 C97 1.395(13)
C96 H96 0.9500
C97 H97 0.9500
C98 O20 1.252(13)
C98 O21 1.259(13)
S8 C99 1.759(12)
C99 C100 1.388(14)
C99 C104 1.429(14)
C100 C101 1.373(14)
C100 O22 1.387(12)
C101 C102 1.399(16)
C102 C103 1.399(17)
C102 H102 0.9500
C103 C104 1.369(16)
C103 H103 0.9500
C104 H104 0.9500
O22 C105 1.417(11)
C105 C106 1.524(13)
C105 H10A 0.9900
C105 H10B 0.9900
C106 C107 1.385(12)
C106 C111 1.416(13)
C107 C108 1.403(13)
C107 H107 0.9500
C108 C109 1.332(13)
C108 H108 0.9500
C109 C110 1.403(13)
C109 C112 1.556(15)
C110 C111 1.387(13)
C110 H110 0.9500
C111 H111 0.9500
C112 O23 1.247(12)
C112 O24 1.258(13)
C113 N2 1.306(13)
C113 N1 1.308(15)
C113 C117 1.566(15)
N1 C114 1.467(13)
N1 H1 0.8800
C114 C115 1.517(16)
C114 H11A 0.9900
C114 H11B 0.9900
C115 C116 1.495(17)
C115 H11C 0.9900
C115 H11D 0.9900
C116 N2 1.494(13)
C116 H11E 0.9900
C116 H11F 0.9900
N2 H2 0.8800
C117 C118 1.565(13)
C117 H11G 0.9900
C117 H11H 0.9900
C118 C119 1.490(14)
C118 H11I 0.9900
C118 H11J 0.9900
C119 N3 1.297(14)
C119 N4 1.347(14)
N3 C120 1.443(13)
N3 H3 0.8800
C120 C121 1.486(17)
C120 H12A 0.9900
C120 H12B 0.9900
C121 C122 1.509(17)
C121 H12C 0.9900
C121 H12D 0.9900
C122 N4 1.483(12)
C122 H12E 0.9900
C122 H12F 0.9900
N4 H4A 0.8800
C123 N6 1.310(12)
C123 N5 1.332(13)
C123 C127 1.510(13)
N5 C124 1.451(12)
N5 H5A 0.8800
C124 C125 1.531(14)
C124 H12G 0.9900
C124 H12H 0.9900
C125 C126 1.503(14)
C125 H12I 0.9900
C125 H12J 0.9900
C126 N6 1.454(13)
C126 H12K 0.9900
C126 H12L 0.9900
N6 H6A 0.8800
C127 C128 1.531(13)
C127 H12M 0.9900
C127 H12N 0.9900
C128 C129 1.499(14)
C128 H12O 0.9900
C128 H12P 0.9900
C129 N8 1.295(13)
C129 N7 1.314(12)
N7 C130 1.483(13)
N7 H7 0.8800
C130 C131 1.505(14)
C130 H13A 0.9900
C130 H13B 0.9900
C131 C132 1.503(14)
C131 H13C 0.9900
C131 H13D 0.9900
C132 N8 1.471(12)
C132 H13E 0.9900
C132 H13F 0.9900
N8 H8 0.8800
C133 N10 1.267(13)
C133 N9 1.305(13)
C133 C137 1.530(14)
N9 C134 1.478(14)
N9 H9A 0.8800
C134 C135 1.397(16)
C134 H13G 0.9900
C134 H13H 0.9900
C135 C136 1.395(16)
C135 H13I 0.9900
C135 H13J 0.9900
C136 N10 1.482(14)
C136 H13K 0.9900
C136 H13L 0.9900
N10 H10C 0.8800
C137 C138 1.572(13)
C137 H13M 0.9900
C137 H13N 0.9900
C138 C139 1.454(14)
C138 H13O 0.9900
C138 H13P 0.9900
C139 N12 1.300(13)
C139 N11 1.354(13)
N11 C140 1.481(13)
N11 H11 0.8800
C140 C141 1.456(16)
C140 H14A 0.9900
C140 H14B 0.9900
C141 C142 1.314(14)
C141 H14C 0.9900
C141 H14D 0.9900
C142 N12 1.431(13)
C142 H14E 0.9900
C142 H14F 0.9900
N12 H12Q 0.8800
C143 N13 1.291(15)
C143 N14 1.347(16)
C143 C147 1.741(17)
N13 C144 1.466(13)
N13 H13Q 0.8800
C144 C145 1.522(14)
C144 H14G 0.9900
C144 H14H 0.9900
C145 C146 1.516(15)
C145 H14I 0.9900
C145 H14J 0.9900
C146 N14 1.457(14)
C146 H14K 0.9900
C146 H14L 0.9900
N14 H14 0.8800
C147 C148 1.390(13)
C147 H14M 0.9900
C147 H14N 0.9900
C148 C149 1.730(17)
C148 H14O 0.9900
C148 H14P 0.9900
C149 N15 1.318(16)
C149 N16 1.333(17)
N15 C150 1.418(12)
N15 H15 0.8800
C150 C151 1.536(13)
C150 H15A 0.9900
C150 H15B 0.9900
C151 C152 1.496(14)
C151 H15C 0.9900
C151 H15D 0.9900
C152 N16 1.431(14)
C152 H15E 0.9900
C152 H15F 0.9900
N16 H16 0.8800
